data_4075670
loop_
_publ_author_name
'Tikhonova, Irina A.'
'Dolgushin, Fedor M.'
'Yakovenko, Andrey A.'
'Tugashov, Kirill I.'
'Petrovskii, Pavel V.'
'Furin, Georgy G.'
'Shur, Vladimir B.'

_publ_section_title
;
 Binding of Dienophiles by Macrocyclic Multidentate Lewis Acids. Synthesis
 and X-ray Crystal Structure Determination of Unusual Complexes of Cyclic
 Trimeric Perfluoro-o-phenylenemercury withp-Benzoquinone and Maleic
 Anhydride
;
_journal_issue 14
_journal_name_full Organometallics
_journal_page_first 3395
_journal_paper_doi 10.1021/om0490738
_journal_volume 24
_journal_year 2005
_chemical_formula_sum 'C44 H4 F24 Hg6 O6'
_chemical_formula_weight 2288.01
_chemical_name_systematic
; 
 ? 
;
_space_group_IT_number 2
_symmetry_cell_setting triclinic
_symmetry_space_group_name_Hall '-P 1'
_symmetry_space_group_name_H-M 'P -1'
_atom_sites_solution_hydrogens geom
_atom_sites_solution_primary direct
_atom_sites_solution_secondary difmap
_audit_creation_method SHELXL-97
_cell_angle_alpha 104.8210(10)
_cell_angle_beta 108.9180(10)
_cell_angle_gamma 92.5540(10)
_cell_formula_units_Z 1
_cell_length_a 9.4235(5)
_cell_length_b 10.1101(5)
_cell_length_c 13.3638(7)
_cell_measurement_reflns_used 6987
_cell_measurement_temperature 110(2)
_cell_measurement_theta_max 30.0
_cell_measurement_theta_min 2.3
_cell_volume 1152.99(10)
_computing_cell_refinement 'Bruker SMART'
_computing_data_collection 'Bruker SMART'
_computing_data_reduction 'Bruker SHELXTL'
_computing_molecular_graphics 'Bruker SHELXTL'
_computing_publication_material 'Bruker SHELXTL'
_computing_structure_refinement 'SHELXL-97 (Sheldrick, 1997)'
_computing_structure_solution 'SHELXS-97 (Sheldrick, 1990)'
_diffrn_ambient_temperature 110(2)
_diffrn_measured_fraction_theta_full 0.990
_diffrn_measured_fraction_theta_max 0.990
_diffrn_measurement_device_type 'Bruker SMART 1000 CCD area detector'
_diffrn_measurement_method 'phi and omega scans'
_diffrn_radiation_monochromator graphite
_diffrn_radiation_source 'normal-focus sealed tube'
_diffrn_radiation_type MoK\a
_diffrn_radiation_wavelength 0.71073
_diffrn_reflns_av_R_equivalents 0.0421
_diffrn_reflns_av_sigmaI/netI 0.0472
_diffrn_reflns_limit_h_max 13
_diffrn_reflns_limit_h_min -13
_diffrn_reflns_limit_k_max 14
_diffrn_reflns_limit_k_min -14
_diffrn_reflns_limit_l_max 18
_diffrn_reflns_limit_l_min -18
_diffrn_reflns_number 13969
_diffrn_reflns_theta_full 30.05
_diffrn_reflns_theta_max 30.05
_diffrn_reflns_theta_min 1.68
_exptl_absorpt_coefficient_mu 20.047
_exptl_absorpt_correction_T_max 0.068
_exptl_absorpt_correction_T_min 0.020
_exptl_absorpt_correction_type multi-scan
_exptl_absorpt_process_details SADABS
_exptl_crystal_colour colorless
_exptl_crystal_density_diffrn 3.295
_exptl_crystal_density_method 'not measured'
_exptl_crystal_description prism
_exptl_crystal_F_000 1012
_exptl_crystal_size_max 0.4
_exptl_crystal_size_mid 0.3
_exptl_crystal_size_min 0.2
_refine_diff_density_max 5.168
_refine_diff_density_min -3.628
_refine_diff_density_rms 0.368
_refine_ls_extinction_method none
_refine_ls_goodness_of_fit_ref 1.054
_refine_ls_hydrogen_treatment constr
_refine_ls_matrix_type full
_refine_ls_number_parameters 361
_refine_ls_number_reflns 6684
_refine_ls_number_restraints 0
_refine_ls_restrained_S_all 1.054
_refine_ls_R_factor_all 0.0499
_refine_ls_R_factor_gt 0.0406
_refine_ls_shift/su_max 0.001
_refine_ls_shift/su_mean 0.000
_refine_ls_structure_factor_coef Fsqd
_refine_ls_weighting_details 'calc w=1/[\s^2^(Fo^2^)+(0.0550P)^2^+1.8000P] where P=(Fo^2^+2Fc^2^)/3'
_refine_ls_weighting_scheme calc
_refine_ls_wR_factor_gt 0.0972
_refine_ls_wR_factor_ref 0.1007
_reflns_number_gt 5480
_reflns_number_total 6684
_reflns_threshold_expression I>2\s(I)
_cod_data_source_file om0490738si20041125_113517.cif
_cod_data_source_block complex5
_cod_depositor_comments
;
The following automatic conversions were performed:

'_symmetry_cell_setting' value 'Triclinic' changed to 'triclinic'
according to /home/saulius/struct/CIF-dictionaries/cif_core.dic
dictionary named 'cif_core.dic' version 2.4.1 from 2010-06-29.

Automatic conversion script
Id: cif_fix_values 1715 2011-07-08 13:25:40Z adriana 
;
_cod_database_code 4075670

loop_
_symmetry_equiv_pos_as_xyz
'x, y, z'
'-x, -y, -z'

loop_
_atom_site_label
_atom_site_type_symbol
_atom_site_fract_x
_atom_site_fract_y
_atom_site_fract_z
_atom_site_U_iso_or_equiv
_atom_site_adp_type
_atom_site_occupancy
_atom_site_symmetry_multiplicity
_atom_site_calc_flag
_atom_site_refinement_flags
Hg1 Hg 0.74327(3) 0.03464(3) 0.08165(2) 0.01783(7) Uani 1 1 d .
Hg2 Hg 0.82332(3) -0.06479(3) 0.33293(2) 0.01876(8) Uani 1 1 d .
Hg3 Hg 0.58209(3) 0.19612(3) 0.28650(2) 0.01793(7) Uani 1 1 d .
F3 F 1.0231(5) -0.3046(5) 0.3149(4) 0.0266(10) Uani 1 1 d .
F4 F 1.1472(6) -0.4217(5) 0.1648(4) 0.0302(11) Uani 1 1 d .
F5 F 1.0959(5) -0.3400(5) -0.0213(4) 0.0281(10) Uani 1 1 d .
F6 F 0.9232(6) -0.1413(5) -0.0548(4) 0.0268(10) Uani 1 1 d .
F9 F 0.4903(5) 0.2971(5) 0.4978(4) 0.0247(10) Uani 1 1 d .
F10 F 0.5484(6) 0.2223(5) 0.6825(4) 0.0267(10) Uani 1 1 d .
F11 F 0.7216(6) 0.0142(5) 0.7144(4) 0.0287(11) Uani 1 1 d .
F12 F 0.8405(5) -0.1049(5) 0.5637(4) 0.0258(10) Uani 1 1 d .
F15 F 0.6104(6) 0.1531(5) -0.1192(4) 0.0286(11) Uani 1 1 d .
F16 F 0.4185(5) 0.3397(5) -0.1580(4) 0.0257(10) Uani 1 1 d .
F17 F 0.2947(5) 0.4577(5) -0.0050(4) 0.0243(9) Uani 1 1 d .
F18 F 0.3660(6) 0.3935(5) 0.1859(4) 0.0266(10) Uani 1 1 d .
C1 C 0.8846(8) -0.1105(8) 0.1160(6) 0.0195(14) Uani 1 1 d .
C2 C 0.9113(8) -0.1542(8) 0.2120(6) 0.0208(14) Uani 1 1 d .
C3 C 0.9975(9) -0.2585(8) 0.2245(6) 0.0234(15) Uani 1 1 d .
C4 C 1.0645(9) -0.3204(8) 0.1501(8) 0.0271(17) Uani 1 1 d .
C5 C 1.0356(9) -0.2797(8) 0.0546(6) 0.0212(15) Uani 1 1 d .
C6 C 0.9485(9) -0.1764(8) 0.0400(6) 0.0203(14) Uani 1 1 d .
C7 C 0.7293(8) 0.0332(8) 0.4470(6) 0.0198(14) Uani 1 1 d .
C8 C 0.6389(8) 0.1379(8) 0.4304(6) 0.0201(14) Uani 1 1 d .
C9 C 0.5808(9) 0.1963(8) 0.5105(7) 0.0228(15) Uani 1 1 d .
C10 C 0.6091(9) 0.1608(9) 0.6070(6) 0.0232(16) Uani 1 1 d .
C11 C 0.6957(9) 0.0565(8) 0.6231(6) 0.0216(15) Uani 1 1 d .
C12 C 0.7559(9) -0.0034(9) 0.5433(6) 0.0231(15) Uani 1 1 d .
C13 C 0.5301(9) 0.2391(8) 0.1364(6) 0.0180(13) Uani 1 1 d .
C14 C 0.5945(8) 0.1767(7) 0.0576(6) 0.0184(14) Uani 1 1 d .
C15 C 0.5520(9) 0.2125(8) -0.0398(6) 0.0227(15) Uani 1 1 d .
C16 C 0.4541(9) 0.3060(8) -0.0622(6) 0.0217(15) Uani 1 1 d .
C17 C 0.3918(8) 0.3661(7) 0.0145(6) 0.0184(14) Uani 1 1 d .
C18 C 0.4313(8) 0.3326(8) 0.1133(6) 0.0197(14) Uani 1 1 d .
O1 O 1.0606(7) 0.3682(6) 0.4634(5) 0.0256(12) Uani 1 1 d .
O2 O 0.8998(6) 0.2241(6) 0.3046(5) 0.0273(12) Uani 1 1 d .
O3 O 1.2645(8) 0.5182(7) 0.5834(5) 0.0423(17) Uani 1 1 d .
C19 C 1.0117(9) 0.3059(8) 0.3504(6) 0.0224(15) Uani 1 1 d .
C20 C 1.1212(10) 0.3565(9) 0.3057(7) 0.0291(17) Uani 1 1 d .
H20A H 1.1139 0.3305 0.2305 0.035 Uiso 1 1 calc R
C21 C 1.2317(10) 0.4446(9) 0.3889(7) 0.0308(18) Uani 1 1 d .
H21A H 1.3172 0.4923 0.3839 0.037 Uiso 1 1 calc R
C22 C 1.1969(10) 0.4545(8) 0.4901(7) 0.0274(17) Uani 1 1 d .

loop_
_atom_site_aniso_label
_atom_site_aniso_U_11
_atom_site_aniso_U_22
_atom_site_aniso_U_33
_atom_site_aniso_U_23
_atom_site_aniso_U_13
_atom_site_aniso_U_12
Hg1 0.02277(14) 0.01456(13) 0.01755(13) 0.00366(10) 0.00943(10) 0.00358(10)
Hg2 0.02254(13) 0.01698(14) 0.01841(13) 0.00401(10) 0.01004(11) 0.00320(10)
Hg3 0.02260(14) 0.01752(14) 0.01575(13) 0.00493(10) 0.00916(10) 0.00348(10)
F3 0.034(2) 0.027(3) 0.026(2) 0.014(2) 0.014(2) 0.012(2)
F4 0.035(3) 0.022(2) 0.037(3) 0.007(2) 0.016(2) 0.013(2)
F5 0.032(2) 0.026(3) 0.029(2) 0.002(2) 0.017(2) 0.008(2)
F6 0.039(3) 0.025(2) 0.022(2) 0.0074(19) 0.017(2) 0.006(2)
F9 0.028(2) 0.022(2) 0.023(2) 0.0024(18) 0.0107(19) 0.0062(19)
F10 0.036(3) 0.030(3) 0.020(2) 0.0071(19) 0.018(2) 0.007(2)
F11 0.037(3) 0.032(3) 0.020(2) 0.011(2) 0.011(2) 0.001(2)
F12 0.029(2) 0.023(2) 0.027(2) 0.0094(19) 0.009(2) 0.0100(19)
F15 0.045(3) 0.032(3) 0.017(2) 0.0091(19) 0.018(2) 0.014(2)
F16 0.032(2) 0.029(3) 0.019(2) 0.0120(19) 0.0082(19) 0.008(2)
F17 0.030(2) 0.018(2) 0.030(2) 0.0103(19) 0.013(2) 0.0088(19)
F18 0.038(3) 0.026(2) 0.026(2) 0.0121(19) 0.019(2) 0.015(2)
C1 0.021(3) 0.017(3) 0.018(3) -0.004(3) 0.009(3) 0.003(3)
C2 0.020(3) 0.016(3) 0.022(4) 0.003(3) 0.004(3) 0.000(3)
C3 0.027(4) 0.021(4) 0.022(4) 0.007(3) 0.009(3) 0.002(3)
C4 0.028(4) 0.017(4) 0.040(5) 0.010(3) 0.015(4) 0.007(3)
C5 0.029(4) 0.014(3) 0.022(4) 0.001(3) 0.013(3) 0.003(3)
C6 0.024(3) 0.012(3) 0.024(4) 0.004(3) 0.008(3) 0.000(3)
C7 0.018(3) 0.021(4) 0.023(4) 0.010(3) 0.008(3) 0.001(3)
C8 0.021(3) 0.020(4) 0.019(3) 0.004(3) 0.009(3) 0.001(3)
C9 0.020(3) 0.021(4) 0.025(4) 0.004(3) 0.008(3) 0.002(3)
C10 0.023(3) 0.026(4) 0.017(3) -0.004(3) 0.011(3) -0.004(3)
C11 0.023(3) 0.028(4) 0.015(3) 0.009(3) 0.005(3) -0.001(3)
C12 0.022(3) 0.024(4) 0.021(4) 0.005(3) 0.008(3) -0.004(3)
C13 0.028(4) 0.015(3) 0.014(3) 0.005(3) 0.010(3) 0.004(3)
C14 0.017(3) 0.010(3) 0.023(4) 0.000(3) 0.005(3) -0.003(2)
C15 0.027(4) 0.021(4) 0.018(3) -0.002(3) 0.011(3) 0.003(3)
C16 0.032(4) 0.016(3) 0.018(3) 0.008(3) 0.008(3) -0.002(3)
C17 0.015(3) 0.012(3) 0.025(4) 0.005(3) 0.003(3) 0.000(2)
C18 0.020(3) 0.016(3) 0.021(3) 0.000(3) 0.009(3) 0.001(3)
O1 0.033(3) 0.015(3) 0.026(3) 0.000(2) 0.011(2) 0.001(2)
O2 0.028(3) 0.020(3) 0.031(3) 0.000(2) 0.012(2) 0.001(2)
O3 0.052(4) 0.026(3) 0.031(3) -0.008(3) 0.004(3) -0.003(3)
C19 0.028(4) 0.018(4) 0.023(4) 0.007(3) 0.010(3) 0.007(3)
C20 0.034(4) 0.029(4) 0.025(4) 0.006(3) 0.012(3) 0.004(4)
C21 0.033(4) 0.026(4) 0.035(5) 0.015(4) 0.009(4) -0.002(3)
C22 0.033(4) 0.015(4) 0.030(4) 0.001(3) 0.009(3) -0.001(3)

loop_
_atom_type_symbol
_atom_type_description
_atom_type_scat_dispersion_real
_atom_type_scat_dispersion_imag
_atom_type_scat_source
C C 0.0033 0.0016 'International Tables Vol C Tables 4.2.6.8 and 6.1.1.4'
H H 0.0000 0.0000 'International Tables Vol C Tables 4.2.6.8 and 6.1.1.4'
O O 0.0106 0.0060 'International Tables Vol C Tables 4.2.6.8 and 6.1.1.4'
F F 0.0171 0.0103 'International Tables Vol C Tables 4.2.6.8 and 6.1.1.4'
Hg Hg -2.3894 9.2266 'International Tables Vol C Tables 4.2.6.8 and 6.1.1.4'

loop_
_geom_angle_atom_site_label_1
_geom_angle_atom_site_label_2
_geom_angle_atom_site_label_3
_geom_angle
C1 Hg1 C14 175.0(3)
C7 Hg2 C2 176.1(3)
C8 Hg3 C13 175.3(3)
C6 C1 C2 117.4(7)
C6 C1 Hg1 120.2(6)
C2 C1 Hg1 122.3(5)
C3 C2 C1 118.6(7)
C3 C2 Hg2 119.8(6)
C1 C2 Hg2 121.7(5)
F3 C3 C2 120.1(7)
F3 C3 C4 116.3(7)
C2 C3 C4 123.6(8)
F4 C4 C3 122.0(8)
F4 C4 C5 120.1(7)
C3 C4 C5 117.8(7)
F5 C5 C6 120.9(7)
F5 C5 C4 119.7(7)
C6 C5 C4 119.5(7)
F6 C6 C5 117.0(7)
F6 C6 C1 119.9(7)
C5 C6 C1 123.1(7)
C12 C7 C8 118.1(7)
C12 C7 Hg2 119.7(6)
C8 C7 Hg2 122.1(5)
C9 C8 C7 117.9(7)
C9 C8 Hg3 120.0(6)
C7 C8 Hg3 122.0(5)
F9 C9 C8 120.4(7)
F9 C9 C10 115.8(7)
C8 C9 C10 123.8(8)
F10 C10 C9 120.8(8)
F10 C10 C11 120.5(7)
C9 C10 C11 118.6(7)
F11 C11 C10 120.8(7)
F11 C11 C12 120.8(7)
C10 C11 C12 118.4(7)
F12 C12 C7 121.0(7)
F12 C12 C11 115.8(7)
C7 C12 C11 123.1(8)
C18 C13 C14 118.9(7)
C18 C13 Hg3 119.3(5)
C14 C13 Hg3 121.8(5)
C15 C14 C13 117.1(7)
C15 C14 Hg1 120.0(6)
C13 C14 Hg1 122.8(6)
C16 C15 F15 117.3(7)
C16 C15 C14 123.6(7)
F15 C15 C14 119.0(7)
F16 C16 C15 121.3(7)
F16 C16 C17 119.6(7)
C15 C16 C17 119.0(7)
F17 C17 C16 120.6(7)
F17 C17 C18 120.3(7)
C16 C17 C18 119.1(7)
F18 C18 C13 120.8(7)
F18 C18 C17 116.9(7)
C13 C18 C17 122.2(7)
C19 O1 C22 106.3(6)
O2 C19 O1 121.3(7)
O2 C19 C20 129.9(7)
O1 C19 C20 108.7(7)
C21 C20 C19 108.4(8)
C20 C21 C22 107.3(8)
O3 C22 O1 119.9(8)
O3 C22 C21 130.9(9)
O1 C22 C21 109.2(7)

loop_
_geom_bond_atom_site_label_1
_geom_bond_atom_site_label_2
_geom_bond_distance
Hg1 C1 2.064(8)
Hg1 C14 2.063(7)
Hg2 C7 2.066(8)
Hg2 C2 2.075(8)
Hg3 C8 2.066(8)
Hg3 C13 2.068(7)
F3 C3 1.358(9)
F4 C4 1.330(9)
F5 C5 1.346(8)
F6 C6 1.353(9)
F9 C9 1.366(9)
F10 C10 1.348(8)
F11 C11 1.346(8)
F12 C12 1.356(10)
F15 C15 1.367(8)
F16 C16 1.350(8)
F17 C17 1.344(8)
F18 C18 1.348(8)
C1 C6 1.387(10)
C1 C2 1.412(11)
C2 C3 1.370(11)
C3 C4 1.380(11)
C4 C5 1.387(11)
C5 C6 1.371(11)
C7 C12 1.378(10)
C7 C8 1.405(11)
C8 C9 1.371(11)
C9 C10 1.373(11)
C10 C11 1.379(12)
C11 C12 1.385(11)
C13 C18 1.377(10)
C13 C14 1.410(10)
C14 C15 1.378(11)
C15 C16 1.370(11)
C16 C17 1.366(11)
C17 C18 1.385(10)
O1 C19 1.388(9)
O1 C22 1.407(10)
O2 C19 1.190(9)
O3 C22 1.189(10)
C19 C20 1.480(11)
C20 C21 1.332(12)
C21 C22 1.473(12)
